data_4314082
loop_
_publ_author_name
'Jens M\"uller'
'Eva Freisinger'
'Pablo J. Sanz Miguel'
'Bernhard Lippert'

_publ_contact_author_address
; Fachbereich Chemie
  Universit\"at Dortmund
  Otto-Hahn-Str. 6
  D-44221 Dortmund
  Germany
;
_publ_contact_author_email bernhard.lippert@uni-dortmund.de
_publ_contact_author_fax 'Int. code + (231) 755-3797'
_publ_contact_author_name 'Prof. Bernhard Lippert'
_publ_contact_author_phone '231 755-3840'
_publ_section_title
;
 Diplatinum(III) Complexes with Four Bridging 1-Methylcytosinato
 Nucleobases Derived from a Mononuclear trans-(NH3)2PtII Complex and CuII
;
_journal_name_full 'Inorganic Chemistry'
_journal_page_first 5117
_journal_page_last 5125
_journal_paper_doi 10.1021/ic0343152
_journal_volume 42
_journal_year 2003
_chemical_formula_structural trans-[(NH3)2Pt(N4-1-MeC-N3)2Cu(H2O)2](ClO4)2
_chemical_formula_sum 'C5 H11 Cl Cu0.5 N4 O6 Pt0.5'
_chemical_formula_weight 387.94
_chemical_name_systematic
; 
 ? 
;
_space_group_IT_number 62
_symmetry_cell_setting orthorhombic
_symmetry_space_group_name_Hall '-P 2ac 2n'
_symmetry_space_group_name_H-M 'P n m a'
_atom_sites_solution_hydrogens geom
_atom_sites_solution_primary patterson
_atom_sites_solution_secondary difmap
_audit_creation_method SHELXL
_cell_angle_alpha 90.00
_cell_angle_beta 90.00
_cell_angle_gamma 90.00
_cell_formula_units_Z 8
_cell_length_a 9.327(2)
_cell_length_b 22.674(5)
_cell_length_c 10.317(2)
_cell_measurement_reflns_used 8131
_cell_measurement_temperature 133(1)
_cell_measurement_theta_max 27.04
_cell_measurement_theta_min 1.80
_cell_volume 2181.8(8)
_computing_cell_refinement 'DENZO, SCALEPACK (Otwinowski, Minor, 1997)'
_computing_data_collection 'KappaCCD (Nonius BV, Netherlands)'
_computing_data_reduction 'DENZO, SCALEPACK (Otwinowski, Minor, 1997)'
_computing_molecular_graphics 'Siemens SHELXTL-PLUS(VMS)'
_computing_publication_material SHELXL-93
_computing_structure_refinement 'SHELXL-93 (Sheldrick, 1993)'
_computing_structure_solution 'SHELXS-86 (Sheldrick, 1990)'
_diffrn_ambient_temperature 293(2)
_diffrn_detector_area_resol_mean '19 vertical, 18 horizontal'
_diffrn_measurement_device Enraf-Nonius-KappaCCD
_diffrn_measurement_method
;
360 frames via \w-rotation (\D\w\=1\%) and two times 45s per frame
;
_diffrn_radiation_monochromator graphite
_diffrn_radiation_source 'fine-focus sealed tube'
_diffrn_radiation_type MoK\a
_diffrn_radiation_wavelength 0.71069
_diffrn_reflns_av_R_equivalents 0.044
_diffrn_reflns_av_sigmaI/netI 0.0444
_diffrn_reflns_limit_h_max 0
_diffrn_reflns_limit_h_min -11
_diffrn_reflns_limit_k_max 28
_diffrn_reflns_limit_k_min -28
_diffrn_reflns_limit_l_max 13
_diffrn_reflns_limit_l_min -13
_diffrn_reflns_number 8131
_diffrn_reflns_theta_max 27.04
_diffrn_reflns_theta_min 1.80
_exptl_absorpt_coefficient_mu 7.702
_exptl_absorpt_correction_T_max 0.6551
_exptl_absorpt_correction_T_min 0.0686
_exptl_absorpt_correction_type SCALEPACK
_exptl_crystal_colour green
_exptl_crystal_density_diffrn 2.362
_exptl_crystal_density_meas ?
_exptl_crystal_description stick
_exptl_crystal_F_000 1500
_exptl_crystal_size_max 0.75
_exptl_crystal_size_mid 0.13
_exptl_crystal_size_min 0.06
_refine_diff_density_max 2.104
_refine_diff_density_min -1.798
_refine_diff_density_rms 0.155
_refine_ls_extinction_coef 0.00012(12)
_refine_ls_extinction_expression Fc^*^=kFc[1+0.001xFc^2^\l^3^/sin(2\q)]^-1/4^
_refine_ls_extinction_method SHELXL
_refine_ls_goodness_of_fit_all 1.042
_refine_ls_goodness_of_fit_obs 1.131
_refine_ls_hydrogen_treatment mixed
_refine_ls_matrix_type full
_refine_ls_number_parameters 169
_refine_ls_number_reflns 2440
_refine_ls_number_restraints 0
_refine_ls_restrained_S_all 1.490
_refine_ls_restrained_S_obs 1.131
_refine_ls_R_factor_all 0.0458
_refine_ls_R_factor_obs 0.0299
_refine_ls_shift/esd_max -0.001
_refine_ls_shift/esd_mean 0.000
_refine_ls_structure_factor_coef Fsqd
_refine_ls_weighting_details 'w=1/[\s^2^(Fo^2^)+(0.0409P)^2^+0.0000P] where P=(Fo^2^+2Fc^2^)/3'
_refine_ls_weighting_scheme calc
_refine_ls_wR_factor_all 0.1041
_refine_ls_wR_factor_obs 0.0700
_reflns_number_observed 1949
_reflns_number_total 2444
_reflns_observed_criterion >2sigma(I)
_cod_data_source_file ic0343152_s_1.cif
_cod_data_source_block 1a
_cod_depositor_comments
;
The following automatic conversions were performed:

'_exptl_crystal_density_meas' value 'not measured' was changed to '?'
- the value is perceived as not measured.

Automatic conversion script
Id: cif_fix_values 3008 2015-01-20 13:52:24Z robertas 

The following automatic conversions were performed:

'_refine_ls_weighting_scheme' value 'calc
w=1/[\s^2^(Fo^2^)+(0.0409P)^2^+0.0000P] where P=(Fo^2^+2Fc^2^)/3' was
changed to 'calc'. New tag '_refine_ls_weighting_details' was
created. The value of the new tag was set to
'w=1/[\s^2^(Fo^2^)+(0.0409P)^2^+0.0000P] where P=(Fo^2^+2Fc^2^)/3'.

Automatic conversion script
Id: cif_fix_values 3143 2015-03-26 13:38:13Z robertas 
;
_cod_original_formula_sum 'C5 H11 Cl Cu0.50 N4 O6 Pt0.50'
_cod_database_code 4314082

loop_
_symmetry_equiv_pos_as_xyz
'x, y, z'
'-x+1/2, -y, z+1/2'
'-x, y+1/2, -z'
'x+1/2, -y+1/2, -z+1/2'
'-x, -y, -z'
'x-1/2, y, -z-1/2'
'x, -y-1/2, z'
'-x-1/2, y-1/2, z-1/2'

loop_
_atom_site_aniso_label
_atom_site_aniso_U_11
_atom_site_aniso_U_22
_atom_site_aniso_U_33
_atom_site_aniso_U_23
_atom_site_aniso_U_13
_atom_site_aniso_U_12
Pt1 0.0173(2) 0.0181(2) 0.0202(2) 0.000 0.00005(11) 0.000
N10 0.025(3) 0.020(3) 0.029(4) 0.000 -0.001(3) 0.000
N10A 0.017(3) 0.018(3) 0.025(3) 0.000 -0.006(2) 0.000
Cu1 0.0175(4) 0.0152(4) 0.0221(5) 0.000 0.0000(3) 0.000
O10 0.021(2) 0.027(2) 0.026(3) 0.000 0.006(2) 0.000
O10A 0.018(2) 0.017(2) 0.019(2) 0.000 0.003(2) 0.000
N1 0.018(2) 0.017(2) 0.023(2) 0.001(2) -0.001(2) -0.001(2)
C1 0.029(3) 0.026(2) 0.029(3) -0.003(2) -0.001(2) -0.002(2)
C2 0.016(2) 0.022(2) 0.020(3) 0.001(2) 0.007(2) 0.000(2)
O2 0.021(2) 0.021(2) 0.026(2) 0.0034(14) -0.0031(15) 0.0005(14)
N3 0.017(2) 0.017(2) 0.020(2) 0.001(2) 0.000(2) 0.002(2)
C4 0.019(2) 0.021(2) 0.022(3) 0.005(2) 0.007(2) 0.004(2)
N4 0.019(2) 0.023(2) 0.021(2) 0.001(2) -0.005(2) 0.001(2)
C5 0.020(2) 0.016(2) 0.027(3) 0.006(2) -0.002(2) 0.000(2)
C6 0.027(2) 0.015(2) 0.028(3) 0.002(2) 0.009(2) 0.001(2)
Cl1 0.0210(5) 0.0202(6) 0.0309(7) -0.0015(5) 0.0024(5) -0.0020(5)
O11 0.025(2) 0.033(2) 0.052(2) -0.007(2) 0.014(2) -0.007(2)
O12 0.048(3) 0.042(3) 0.052(3) -0.023(2) 0.023(2) -0.009(2)
O13 0.033(2) 0.028(2) 0.071(3) 0.019(2) 0.000(2) 0.003(2)
O14 0.024(2) 0.069(3) 0.039(2) 0.005(2) -0.006(2) -0.004(2)

loop_
_atom_site_label
_atom_site_type_symbol
_atom_site_fract_x
_atom_site_fract_y
_atom_site_fract_z
_atom_site_U_iso_or_equiv
_atom_site_thermal_displace_type
_atom_site_occupancy
_atom_site_calc_flag
_atom_site_refinement_flags
_atom_site_disorder_group
Pt1 Pt 0.67327(3) 0.2500 0.91523(2) 0.01853(11) Uani 1 d S .
N10 N 0.8311(6) 0.2500 0.7765(6) 0.0246(13) Uani 1 d S .
H10A H 0.9127(14) 0.2629(21) 0.8111(14) 0.034(7) Uiso 0.50 calc PR .
H10B H 0.8056(25) 0.2736(17) 0.7115(23) 0.034(7) Uiso 0.50 calc PR .
H10C H 0.8435(39) 0.2135(4) 0.7468(36) 0.034(7) Uiso 0.50 calc PR .
N10A N 0.5145(6) 0.2500 1.0496(5) 0.0201(12) Uani 1 d S .
H10D H 0.5268(98) 0.2198(42) 1.1035(94) 0.034(7) Uiso 0.50 calc PR .
H10E H 0.4301(13) 0.2466(72) 1.0101(11) 0.034(7) Uiso 0.50 calc PR .
H10F H 0.5170(109) 0.2836(30) 1.0941(105) 0.034(7) Uiso 0.50 calc PR .
Cu1 Cu 0.87179(9) 0.2500 1.09364(8) 0.0183(2) Uani 1 d S .
O10 O 1.0540(5) 0.2500 0.9789(5) 0.0248(11) Uani 1 d S .
O10A O 0.7540(4) 0.2500 1.2607(4) 0.0181(9) Uani 1 d S .
N1 N 0.9629(4) 0.4247(2) 1.1593(4) 0.0190(8) Uani 1 d . .
C1 C 1.0610(5) 0.4543(2) 1.2487(5) 0.0280(11) Uani 1 d . .
H1A H 1.0488(23) 0.4962(2) 1.2417(21) 0.034(7) Uiso 1 calc R .
H1B H 1.1580(5) 0.4441(10) 1.2272(18) 0.034(7) Uiso 1 calc R .
H1C H 1.0405(21) 0.4420(10) 1.3358(6) 0.034(7) Uiso 1 calc R .
C2 C 0.9584(5) 0.3642(2) 1.1581(4) 0.0193(10) Uani 1 d . .
O2 O 1.0392(3) 0.33492(13) 1.2293(3) 0.0225(7) Uani 1 d . .
N3 N 0.8639(4) 0.3366(2) 1.0785(3) 0.0178(8) Uani 1 d . .
C4 C 0.7743(5) 0.3673(2) 0.9962(5) 0.0207(10) Uani 1 d . .
N4 N 0.6837(4) 0.3382(2) 0.9225(4) 0.0207(9) Uani 1 d . .
H4 H 0.6257(4) 0.3582(2) 0.8748(4) 0.027(8) Uiso 1 calc R .
C5 C 0.7849(5) 0.4304(2) 0.9947(5) 0.0211(11) Uani 1 d . .
H5 H 0.7294(5) 0.4527(2) 0.9380(5) 0.027(8) Uiso 1 calc R .
C6 C 0.8762(5) 0.4565(2) 1.0767(5) 0.0232(11) Uani 1 d . .
H6 H 0.8814(5) 0.4974(2) 1.0780(5) 0.027(8) Uiso 1 calc R .
Cl1 Cl 0.77881(13) 0.11361(5) 0.58096(12) 0.0240(3) Uani 1 d . .
O11 O 0.6420(4) 0.1003(2) 0.6392(4) 0.0366(9) Uani 1 d . .
O12 O 0.8124(4) 0.0709(2) 0.4847(4) 0.0474(12) Uani 1 d . .
O13 O 0.7717(4) 0.1713(2) 0.5224(4) 0.0442(11) Uani 1 d . .
O14 O 0.8874(4) 0.1149(2) 0.6782(4) 0.0439(10) Uani 1 d . .

loop_
_atom_type_symbol
_atom_type_description
_atom_type_scat_dispersion_real
_atom_type_scat_dispersion_imag
_atom_type_scat_source
C C 0.0033 0.0016 'International Tables Vol C Tables 4.2.6.8 and 6.1.1.4'
H H 0.0000 0.0000 'International Tables Vol C Tables 4.2.6.8 and 6.1.1.4'
N N 0.0061 0.0033 'International Tables Vol C Tables 4.2.6.8 and 6.1.1.4'
O O 0.0106 0.0060 'International Tables Vol C Tables 4.2.6.8 and 6.1.1.4'
Cu Cu 0.3201 1.2651 'International Tables Vol C Tables 4.2.6.8 and 6.1.1.4'
Pt Pt -1.7033 8.3905 'International Tables Vol C Tables 4.2.6.8 and 6.1.1.4'
Cl Cl 0.1484 0.1585 'International Tables Vol C Tables 4.2.6.8 and 6.1.1.4'

loop_
_geom_angle_atom_site_label_1
_geom_angle_atom_site_label_2
_geom_angle_atom_site_label_3
_geom_angle
_geom_angle_site_symmetry_1
_geom_angle_site_symmetry_3
_geom_angle_publ_flag
N4 Pt1 N4 172.9(2) . 7_565 ?
N4 Pt1 N10A 90.57(10) . . ?
N4 Pt1 N10A 90.57(10) 7_565 . ?
N4 Pt1 N10 89.50(10) . . ?
N4 Pt1 N10 89.50(10) 7_565 . ?
N10A Pt1 N10 178.9(2) . . ?
N4 Pt1 Cu1 86.50(11) . . ?
N4 Pt1 Cu1 86.50(11) 7_565 . ?
N10A Pt1 Cu1 92.06(15) . . ?
N10 Pt1 Cu1 89.0(2) . . ?
Pt1 N10 H10A 109.47(15) . . ?
Pt1 N10 H10B 109.47(12) . . ?
H10A N10 H10B 109.5 . . ?
Pt1 N10 H10C 109.47(3) . . ?
H10A N10 H10C 109.5 . . ?
H10B N10 H10C 109.5 . . ?
Pt1 N10A H10D 109.47(10) . . ?
Pt1 N10A H10E 109.47(15) . . ?
H10D N10A H10E 109.47(7) . . ?
Pt1 N10A H10F 109.47(12) . . ?
H10D N10A H10F 109.47(5) . . ?
H10E N10A H10F 109.5 . . ?
N3 Cu1 N3 169.9(2) 7_565 . ?
N3 Cu1 O10A 92.68(11) 7_565 . ?
N3 Cu1 O10A 92.68(11) . . ?
N3 Cu1 O10 89.17(11) 7_565 . ?
N3 Cu1 O10 89.17(11) . . ?
O10A Cu1 O10 157.4(2) . . ?
N3 Cu1 Pt1 85.27(11) 7_565 . ?
N3 Cu1 Pt1 85.27(11) . . ?
O10A Cu1 Pt1 102.33(13) . . ?
O10 Cu1 Pt1 100.31(14) . . ?
C2 N1 C6 120.0(4) . . ?
C2 N1 C1 118.9(4) . . ?
C6 N1 C1 121.1(4) . . ?
N1 C1 H1A 109.5(2) . . ?
N1 C1 H1B 109.5(2) . . ?
H1A C1 H1B 109.5 . . ?
N1 C1 H1C 109.5(2) . . ?
H1A C1 H1C 109.5 . . ?
H1B C1 H1C 109.5 . . ?
O2 C2 N3 120.3(4) . . ?
O2 C2 N1 120.7(4) . . ?
N3 C2 N1 119.0(4) . . ?
C2 N3 C4 122.3(4) . . ?
C2 N3 Cu1 112.7(3) . . ?
C4 N3 Cu1 125.0(3) . . ?
N4 C4 N3 119.6(4) . . ?
N4 C4 C5 122.5(4) . . ?
N3 C4 C5 117.9(4) . . ?
C4 N4 Pt1 123.6(3) . . ?
C4 N4 H4 118.2(3) . . ?
Pt1 N4 H4 118.20(10) . . ?
C6 C5 C4 118.5(4) . . ?
C6 C5 H5 120.7(3) . . ?
C4 C5 H5 120.7(3) . . ?
C5 C6 N1 122.2(4) . . ?
C5 C6 H6 118.9(3) . . ?
N1 C6 H6 118.9(3) . . ?
O12 Cl1 O14 110.4(3) . . ?
O12 Cl1 O13 109.6(3) . . ?
O14 Cl1 O13 108.0(3) . . ?
O12 Cl1 O11 110.1(2) . . ?
O14 Cl1 O11 109.8(2) . . ?
O13 Cl1 O11 108.8(2) . . ?

loop_
_geom_bond_atom_site_label_1
_geom_bond_atom_site_label_2
_geom_bond_distance
_geom_bond_site_symmetry_2
_geom_bond_publ_flag
Pt1 N4 2.005(4) . ?
Pt1 N4 2.005(4) 7_565 ?
Pt1 N10A 2.028(5) . ?
Pt1 N10 2.053(5) . ?
Pt1 Cu1 2.6109(9) . ?
N10 H10A 0.89 . ?
N10 H10B 0.89 . ?
N10 H10C 0.89 . ?
N10A H10D 0.89 . ?
N10A H10E 0.89 . ?
N10A H10F 0.89 . ?
Cu1 N3 1.972(4) 7_565 ?
Cu1 N3 1.972(4) . ?
Cu1 O10A 2.044(4) . ?
Cu1 O10 2.071(5) . ?
N1 C2 1.372(6) . ?
N1 C6 1.378(6) . ?
N1 C1 1.462(6) . ?
C1 H1A 0.96 . ?
C1 H1B 0.96 . ?
C1 H1C 0.96 . ?
C2 O2 1.244(5) . ?
C2 N3 1.357(6) . ?
N3 C4 1.379(6) . ?
C4 N4 1.313(6) . ?
C4 C5 1.435(6) . ?
N4 H4 0.86 . ?
C5 C6 1.339(7) . ?
C5 H5 0.93 . ?
C6 H6 0.93 . ?
Cl1 O12 1.423(4) . ?
Cl1 O14 1.426(4) . ?
Cl1 O13 1.442(4) . ?
Cl1 O11 1.442(3) . ?

loop_
_geom_torsion_atom_site_label_1
_geom_torsion_atom_site_label_2
_geom_torsion_atom_site_label_3
_geom_torsion_atom_site_label_4
_geom_torsion
_geom_torsion_site_symmetry_1
_geom_torsion_site_symmetry_2
_geom_torsion_site_symmetry_3
_geom_torsion_site_symmetry_4
_geom_torsion_publ_flag
N4 Pt1 Cu1 N3 -177.84(15) . . . 7_565 ?
N4 Pt1 Cu1 N3 1.27(15) 7_565 . . 7_565 ?
N10A Pt1 Cu1 N3 91.71(11) . . . 7_565 ?
N10 Pt1 Cu1 N3 -88.29(11) . . . 7_565 ?
N4 Pt1 Cu1 N3 -1.27(15) . . . . ?
N4 Pt1 Cu1 N3 177.84(15) 7_565 . . . ?
N10A Pt1 Cu1 N3 -91.71(11) . . . . ?
N10 Pt1 Cu1 N3 88.29(11) . . . . ?
N4 Pt1 Cu1 O10A 90.44(10) . . . . ?
N4 Pt1 Cu1 O10A -90.44(10) 7_565 . . . ?
N10A Pt1 Cu1 O10A 0.0 . . . . ?
N10 Pt1 Cu1 O10A 180.0 . . . . ?
N4 Pt1 Cu1 O10 -89.56(10) . . . . ?
N4 Pt1 Cu1 O10 89.56(10) 7_565 . . . ?
N10A Pt1 Cu1 O10 180.0 . . . . ?
N10 Pt1 Cu1 O10 0.0 . . . . ?
C6 N1 C2 O2 177.8(4) . . . . ?
C1 N1 C2 O2 -1.9(6) . . . . ?
C6 N1 C2 N3 -2.6(6) . . . . ?
C1 N1 C2 N3 177.7(4) . . . . ?
O2 C2 N3 C4 -178.7(4) . . . . ?
N1 C2 N3 C4 1.7(6) . . . . ?
O2 C2 N3 Cu1 0.7(5) . . . . ?
N1 C2 N3 Cu1 -178.9(3) . . . . ?
N3 Cu1 N3 C2 -159.1(11) 7_565 . . . ?
O10A Cu1 N3 C2 78.8(3) . . . . ?
O10 Cu1 N3 C2 -78.6(3) . . . . ?
Pt1 Cu1 N3 C2 -179.1(3) . . . . ?
N3 Cu1 N3 C4 20.3(15) 7_565 . . . ?
O10A Cu1 N3 C4 -101.8(4) . . . . ?
O10 Cu1 N3 C4 100.8(4) . . . . ?
Pt1 Cu1 N3 C4 0.4(3) . . . . ?
C2 N3 C4 N4 -179.1(4) . . . . ?
Cu1 N3 C4 N4 1.5(6) . . . . ?
C2 N3 C4 C5 1.0(6) . . . . ?
Cu1 N3 C4 C5 -178.4(3) . . . . ?
N3 C4 N4 Pt1 -3.2(6) . . . . ?
C5 C4 N4 Pt1 176.7(3) . . . . ?
N4 Pt1 N4 C4 -4.5(19) 7_565 . . . ?
N10A Pt1 N4 C4 94.7(4) . . . . ?
N10 Pt1 N4 C4 -86.3(4) . . . . ?
Cu1 Pt1 N4 C4 2.7(3) . . . . ?
N4 C4 C5 C6 177.4(4) . . . . ?
N3 C4 C5 C6 -2.8(7) . . . . ?
C4 C5 C6 N1 1.9(7) . . . . ?
C2 N1 C6 C5 0.8(7) . . . . ?
C1 N1 C6 C5 -179.5(4) . . . . ?
